data_2017126
loop_
_publ_author_name
'Zhou, Yan'
'Zhao, Wen-Na'
'Han, Lei'

_publ_section_title
;
 A novel (3,4,10)-connected three-dimensional hydrogen-bonded
 supramolecular network containing a cyclic water hexamer
;
_journal_coeditor_code EG3011
_journal_issue 6
_journal_name_full 'Acta Crystallographica Section C'
_journal_page_first o287
_journal_page_last o289
_journal_paper_doi 10.1107/S0108270109010658
_journal_volume 65
_journal_year 2009
_chemical_formula_iupac 'C19 H10 F6 O8, 6H2 O1'
_chemical_formula_moiety 'C19 H10 F6 O8, 6(H2 O1)'
_chemical_formula_sum 'C19 H22 F6 O14'
_chemical_formula_weight 588.37
_chemical_name_systematic
;
4,4'-(1,1,1,3,3,3-hexafluoroisopropylidene)diphthalic acid hexahydrate
;
_space_group_IT_number 60
_symmetry_cell_setting orthorhombic
_symmetry_space_group_name_Hall '-P 2n 2ab'
_symmetry_space_group_name_H-M 'P b c n'
_atom_sites_solution_hydrogens geom
_atom_sites_solution_primary direct
_atom_sites_solution_secondary difmap
_cell_angle_alpha 90.00
_cell_angle_beta 90.00
_cell_angle_gamma 90.00
_cell_formula_units_Z 4
_cell_length_a 6.9425(14)
_cell_length_b 12.366(3)
_cell_length_c 29.220(6)
_cell_measurement_reflns_used 22570
_cell_measurement_temperature 298(2)
_cell_measurement_theta_max 27.47
_cell_measurement_theta_min 3.25
_cell_volume 2508.6(9)
_computing_cell_refinement 'RAPID-AUTO (Rigaku, 1998)'
_computing_data_collection 'RAPID-AUTO (Rigaku, 1998)'
_computing_data_reduction 'CrystalStructure (Rigaku/MSC, 2004)'
_computing_molecular_graphics 'SHELXTL'(Sheldrick, 2008)'
_computing_publication_material 'SHELXL97 (Sheldrick, 2008)'
_computing_structure_refinement 'SHELXL97 (Sheldrick, 2008)'
_computing_structure_solution 'SHELXS97 (Sheldrick, 2008)'
_diffrn_ambient_temperature 298(2)
_diffrn_measured_fraction_theta_full 0.998
_diffrn_measured_fraction_theta_max 0.998
_diffrn_measurement_device_type 'Rigaku R-AXIS RAPID'
_diffrn_measurement_method \w
_diffrn_radiation_monochromator graphite
_diffrn_radiation_source 'sealed tube'
_diffrn_radiation_type MoK\a
_diffrn_radiation_wavelength 0.71073
_diffrn_reflns_av_R_equivalents 0.0670
_diffrn_reflns_av_sigmaI/netI 0.0370
_diffrn_reflns_limit_h_max 7
_diffrn_reflns_limit_h_min -9
_diffrn_reflns_limit_k_max 16
_diffrn_reflns_limit_k_min -16
_diffrn_reflns_limit_l_max 37
_diffrn_reflns_limit_l_min -37
_diffrn_reflns_number 22570
_diffrn_reflns_theta_full 27.47
_diffrn_reflns_theta_max 27.47
_diffrn_reflns_theta_min 3.25
_diffrn_standards_decay_% 0
_diffrn_standards_number 0
_exptl_absorpt_coefficient_mu 0.159
_exptl_absorpt_correction_T_max 0.986
_exptl_absorpt_correction_T_min 0.929
_exptl_absorpt_correction_type multi-scan
_exptl_absorpt_process_details '(ABSCOR; Higashi, 1995)'
_exptl_crystal_colour colorless
_exptl_crystal_density_diffrn 1.558
_exptl_crystal_density_method 'not measured'
_exptl_crystal_description platelet
_exptl_crystal_F_000 1208
_exptl_crystal_size_max 0.46
_exptl_crystal_size_mid 0.39
_exptl_crystal_size_min 0.09
_refine_diff_density_max 0.200
_refine_diff_density_min -0.157
_refine_ls_extinction_coef 0.0063(8)
_refine_ls_extinction_expression Fc^*^=kFc[1+0.001xFc^2^\l^3^/sin(2\q)]^-1/4^
_refine_ls_extinction_method 'SHELXL97 (Sheldrick, 2008)'
_refine_ls_goodness_of_fit_ref 1.022
_refine_ls_hydrogen_treatment constr
_refine_ls_matrix_type full
_refine_ls_number_parameters 178
_refine_ls_number_reflns 2852
_refine_ls_number_restraints 0
_refine_ls_restrained_S_all 1.022
_refine_ls_R_factor_all 0.0788
_refine_ls_R_factor_gt 0.0514
_refine_ls_shift/su_max 0.000
_refine_ls_shift/su_mean 0.000
_refine_ls_structure_factor_coef Fsqd
_refine_ls_weighting_details 'calc w=1/[\s^2^(Fo^2^)+(0.0394P)^2^+1.3747P] where P=(Fo^2^+2Fc^2^)/3'
_refine_ls_weighting_scheme calc
_refine_ls_wR_factor_gt 0.0989
_refine_ls_wR_factor_ref 0.1089
_reflns_number_gt 2030
_reflns_number_total 2852
_reflns_threshold_expression I>2\s(I)
_cod_data_source_file eg3011.cif
_cod_data_source_block I
_cod_depositor_comments
;
The following automatic conversions were performed:
'_symmetry_cell_setting' value 'Orthorhombic' changed to 'orthorhombic'
according to '/home/saulius/struct/CIF-dictionaries/cif_core.dic'
dictionary named 'cif_core.dic' version 2.4.1 from 2010-06-29.

Automatic conversion script
Id: cif_fix_enum 1527 2010-12-29 10:47:43Z saulius 

The following automatic conversions were performed:

'_symmetry_cell_setting' value 'Orthorhombic' changed to
'orthorhombic' according to
/home/saulius/struct/CIF-dictionaries/cif_core.dic dictionary named
'cif_core.dic' version 2.4.1 from 2010-06-29.

Automatic conversion script
Id: cif_fix_values 1715 2011-07-08 13:25:40Z adriana 
;
_cod_original_cell_volume 2508.5(9)
_cod_database_code 2017126
_cod_database_fobs_code 2017126

loop_
_symmetry_equiv_pos_as_xyz
'x, y, z'
'-x+1/2, -y+1/2, z+1/2'
'x+1/2, -y+1/2, -z'
'-x, y, -z+1/2'
'-x, -y, -z'
'x-1/2, y-1/2, -z-1/2'
'-x-1/2, y-1/2, z'
'x, -y, z-1/2'

loop_
_atom_site_type_symbol
_atom_site_label
_atom_site_fract_x
_atom_site_fract_y
_atom_site_fract_z
_atom_site_U_iso_or_equiv
_atom_site_adp_type
_atom_site_calc_flag
_atom_site_refinement_flags
_atom_site_occupancy
_atom_site_disorder_assembly
_atom_site_disorder_group
F F1 0.2076(2) 0.52973(11) 0.23850(5) 0.0637(5) Uani d . 1 . .
F F2 0.32395(18) 0.39289(13) 0.27426(4) 0.0575(4) Uani d . 1 . .
F F3 0.1190(2) 0.49568(12) 0.30730(4) 0.0633(5) Uani d . 1 . .
O O1 0.3582(2) 0.02704(14) 0.10885(5) 0.0548(5) Uani d . 1 . .
O O2 0.1164(2) 0.08433(12) 0.06539(5) 0.0462(4) Uani d . 1 . .
H H2B 0.1557 0.0374 0.0479 0.069 Uiso calc R 1 . .
O O3 0.4520(3) 0.25157(15) 0.07696(5) 0.0632(5) Uani d . 1 . .
O O4 0.5445(2) 0.36972(13) 0.12927(5) 0.0533(5) Uani d . 1 . .
H H4B 0.6269 0.3838 0.1101 0.080 Uiso calc R 1 . .
O O5 1.0118(2) 0.28172(13) 0.01698(5) 0.0504(4) Uani d . 1 . .
H H1 0.9807 0.2689 -0.0096 0.076 Uiso d R 1 . .
H H2 1.0313 0.2246 0.0305 0.076 Uiso d R 1 . .
O O6 0.8192(2) 0.42691(13) 0.07227(5) 0.0505(4) Uani d . 1 . .
H H3 0.9150 0.4553 0.0836 0.076 Uiso d R 1 . .
H H4 0.8693 0.3771 0.0580 0.076 Uiso d R 1 . .
O O7 1.2915(3) 0.44327(13) 0.00541(5) 0.0540(5) Uani d . 1 . .
H H5 1.2081 0.3974 0.0099 0.081 Uiso d R 1 . .
H H6 1.2514 0.4791 -0.0162 0.081 Uiso d R 1 . .
C C1 0.2269(3) 0.08807(16) 0.10163(6) 0.0336(5) Uani d . 1 . .
C C2 0.1645(3) 0.17074(15) 0.13612(6) 0.0304(4) Uani d . 1 . .
C C3 0.0027(3) 0.14948(16) 0.16214(7) 0.0381(5) Uani d . 1 . .
H H3A -0.0733 0.0897 0.1553 0.046 Uiso calc R 1 . .
C C4 -0.0475(3) 0.21627(16) 0.19823(7) 0.0354(5) Uani d . 1 . .
H H4A -0.1569 0.2008 0.2154 0.043 Uiso calc R 1 . .
C C5 0.0633(3) 0.30591(15) 0.20908(6) 0.0267(4) Uani d . 1 . .
C C6 0.2207(3) 0.33007(15) 0.18159(6) 0.0289(4) Uani d . 1 . .
H H6A 0.2932 0.3917 0.1876 0.035 Uiso calc R 1 . .
C C7 0.2716(3) 0.26332(15) 0.14520(6) 0.0291(4) Uani d . 1 . .
C C8 0.4323(3) 0.29321(17) 0.11384(6) 0.0349(5) Uani d . 1 . .
C C9 0.0000 0.3763(2) 0.2500 0.0276(6) Uani d S 1 . .
C C10 0.1639(3) 0.44915(18) 0.26746(7) 0.0431(6) Uani d . 1 . .

loop_
_atom_site_aniso_label
_atom_site_aniso_U_11
_atom_site_aniso_U_22
_atom_site_aniso_U_33
_atom_site_aniso_U_12
_atom_site_aniso_U_13
_atom_site_aniso_U_23
F1 0.0853(11) 0.0453(8) 0.0605(9) -0.0314(8) 0.0293(8) -0.0090(7)
F2 0.0335(7) 0.0948(11) 0.0443(7) -0.0123(7) 0.0000(6) -0.0126(7)
F3 0.0714(10) 0.0733(10) 0.0452(8) -0.0304(8) 0.0230(7) -0.0328(7)
O1 0.0591(11) 0.0620(11) 0.0432(9) 0.0254(9) -0.0043(8) -0.0092(8)
O2 0.0580(10) 0.0459(9) 0.0348(8) 0.0108(8) -0.0097(7) -0.0139(7)
O3 0.0741(12) 0.0795(12) 0.0359(8) -0.0297(10) 0.0256(9) -0.0207(9)
O4 0.0482(9) 0.0673(11) 0.0446(9) -0.0255(8) 0.0206(8) -0.0167(8)
O5 0.0684(11) 0.0458(9) 0.0370(8) -0.0036(8) -0.0073(8) -0.0028(7)
O6 0.0381(9) 0.0590(10) 0.0544(10) -0.0132(7) 0.0103(7) -0.0102(8)
O7 0.0696(12) 0.0512(10) 0.0412(8) -0.0138(9) 0.0040(8) -0.0091(7)
C1 0.0402(11) 0.0328(10) 0.0277(9) 0.0006(9) 0.0021(9) 0.0005(8)
C2 0.0355(11) 0.0329(10) 0.0229(9) 0.0012(8) 0.0011(8) -0.0002(8)
C3 0.0421(12) 0.0360(11) 0.0362(11) -0.0111(9) 0.0056(9) -0.0066(9)
C4 0.0345(11) 0.0397(11) 0.0321(10) -0.0083(9) 0.0094(9) -0.0023(9)
C5 0.0295(10) 0.0288(9) 0.0218(8) 0.0006(8) 0.0025(7) 0.0003(7)
C6 0.0306(10) 0.0313(10) 0.0249(9) -0.0033(8) 0.0019(8) -0.0021(8)
C7 0.0291(10) 0.0348(10) 0.0234(9) -0.0005(8) 0.0022(8) 0.0004(8)
C8 0.0373(11) 0.0395(11) 0.0280(10) -0.0023(9) 0.0055(9) -0.0032(8)
C9 0.0291(14) 0.0280(13) 0.0257(13) 0.000 0.0051(11) 0.000
C10 0.0509(14) 0.0456(13) 0.0329(11) -0.0144(11) 0.0133(10) -0.0106(9)

loop_
_atom_type_symbol
_atom_type_description
_atom_type_scat_dispersion_real
_atom_type_scat_dispersion_imag
_atom_type_scat_source
C C 0.0033 0.0016 'International Tables Vol C Tables 4.2.6.8 and 6.1.1.4'
H H 0.0000 0.0000 'International Tables Vol C Tables 4.2.6.8 and 6.1.1.4'
O O 0.0106 0.0060 'International Tables Vol C Tables 4.2.6.8 and 6.1.1.4'
F F 0.0171 0.0103 'International Tables Vol C Tables 4.2.6.8 and 6.1.1.4'

loop_
_geom_angle_atom_site_label_1
_geom_angle_atom_site_label_2
_geom_angle_atom_site_label_3
_geom_angle_site_symmetry_1
_geom_angle_site_symmetry_3
_geom_angle
_geom_angle_publ_flag
C1 O2 H2B . . 109.5 ?
C8 O4 H4B . . 109.5 ?
H1 O5 H2 . . 109.5 ?
H3 O6 H4 . . 100.5 ?
H5 O7 H6 . . 104.8 ?
O1 C1 O2 . . 124.38(19) ?
O1 C1 C2 . . 121.95(18) ?
O2 C1 C2 . . 113.47(17) ?
C3 C2 C7 . . 119.11(17) ?
C3 C2 C1 . . 118.38(18) ?
C7 C2 C1 . . 122.32(17) ?
C2 C3 C4 . . 120.70(18) ?
C2 C3 H3A . . 119.7 ?
C4 C3 H3A . . 119.7 ?
C3 C4 C5 . . 120.77(18) ?
C3 C4 H4A . . 119.6 ?
C5 C4 H4A . . 119.6 ?
C4 C5 C6 . . 118.48(17) ?
C4 C5 C9 . . 118.04(16) ?
C6 C5 C9 . . 123.43(16) ?
C5 C6 C7 . . 120.93(17) ?
C5 C6 H6A . . 119.5 ?
C7 C6 H6A . . 119.5 ?
C2 C7 C6 . . 119.88(17) ?
C2 C7 C8 . . 119.15(16) ?
C6 C7 C8 . . 120.85(17) ?
O3 C8 O4 . . 123.50(19) ?
O3 C8 C7 . . 122.02(19) ?
O4 C8 C7 . . 114.45(16) ?
C10 C9 C10 . 4 108.3(2) ?
C10 C9 C5 . . 112.12(11) ?
C10 C9 C5 4 . 106.50(11) ?
C10 C9 C5 . 4 106.50(11) ?
C10 C9 C5 4 4 112.12(11) ?
C5 C9 C5 . 4 111.3(2) ?
F2 C10 F3 . . 106.93(19) ?
F2 C10 F1 . . 107.12(18) ?
F3 C10 F1 . . 106.41(18) ?
F2 C10 C9 . . 111.25(18) ?
F3 C10 C9 . . 111.63(16) ?
F1 C10 C9 . . 113.13(18) ?

loop_
_geom_bond_atom_site_label_1
_geom_bond_atom_site_label_2
_geom_bond_site_symmetry_2
_geom_bond_distance
_geom_bond_publ_flag
F1 C10 . 1.342(3) ?
F2 C10 . 1.326(3) ?
F3 C10 . 1.335(2) ?
O1 C1 . 1.202(2) ?
O2 C1 . 1.309(2) ?
O2 H2B . 0.8200 ?
O3 C8 . 1.202(2) ?
O4 C8 . 1.306(2) ?
O4 H4B . 0.8200 ?
O5 H1 . 0.8210 ?
O5 H2 . 0.8211 ?
O6 H3 . 0.8211 ?
O6 H4 . 0.8211 ?
O7 H5 . 0.8210 ?
O7 H6 . 0.8209 ?
C1 C2 . 1.500(3) ?
C2 C3 . 1.381(3) ?
C2 C7 . 1.391(3) ?
C3 C4 . 1.384(3) ?
C3 H3A . 0.9300 ?
C4 C5 . 1.386(3) ?
C4 H4A . 0.9300 ?
C5 C6 . 1.388(3) ?
C5 C9 . 1.543(2) ?
C6 C7 . 1.392(3) ?
C6 H6A . 0.9300 ?
C7 C8 . 1.490(3) ?
C9 C10 . 1.538(3) ?
C9 C10 4 1.538(3) ?
C9 C5 4 1.543(2) ?

loop_
_geom_hbond_atom_site_label_D
_geom_hbond_atom_site_label_H
_geom_hbond_atom_site_label_A
_geom_hbond_site_symmetry_A
_geom_hbond_distance_DH
_geom_hbond_distance_HA
_geom_hbond_distance_DA
_geom_hbond_angle_DHA
O2 H2B O7 7_755 0.82 1.74 2.554(2) 171.0
O4 H4B O6 . 0.82 1.81 2.629(2) 173.2
O5 H1 O3 3 0.82 1.99 2.806(2) 169.6
O5 H2 O2 1_655 0.82 2.10 2.913(2) 173.0
O6 H3 O1 7_765 0.82 1.95 2.773(2) 177.9
O6 H4 O5 . 0.82 1.95 2.760(2) 168.7
O7 H5 O5 . 0.82 1.99 2.806(2) 176.3
O7 H6 O6 5_765 0.82 2.07 2.884(2) 173.9
